data_8101309
loop_
_publ_author_name
'H\"ohn, Peter'
'Kniep, R\"udiger'

_publ_section_title
;
Crystal structure of the high temperature phase of tribarium 
[tetranitridomolybdate(VI)], HT-Ba~3~[MoN~4~]
;
_journal_issue 3
_journal_name_full 'Zeitschrift f\"ur Kristallographie - New Crystal Structures'
_journal_page_first 327
_journal_page_last 328
_journal_volume 215
_journal_year 2000
_chemical_formula_structural 'Ba3 [Mo N4]'
_chemical_formula_sum 'Ba3 Mo N4'
_chemical_formula_weight 564.00
_chemical_name_common 'Tribarium tetranitridomolybdate(VI)'
_space_group_IT_number 159
_symmetry_cell_setting trigonal
_symmetry_space_group_name_Hall 'P 3 -2c'
_symmetry_space_group_name_H-M 'P 3 1 c'
_cell_angle_alpha 90.00
_cell_angle_beta 90.00
_cell_angle_gamma 120.00
_cell_formula_units_Z 18
_cell_length_a 18.441(5)
_cell_length_b 18.441(5)
_cell_length_c 10.401(3)
_cell_measurement_temperature 293(2)
_cell_volume 3063.2(15)
_diffrn_ambient_temperature 293(2)
_exptl_crystal_density_diffrn 5.503
_cod_database_code 8101309

loop_
_symmetry_equiv_pos_as_xyz
'x, y, z'
'-y, x-y, z'
'-x+y, -x, z'
'y, x, z+1/2'
'-x, -x+y, z+1/2'
'x-y, -y, z+1/2'

loop_
_atom_site_label
_atom_site_type_symbol
_atom_site_fract_x
_atom_site_fract_y
_atom_site_fract_z
_atom_site_U_iso_or_equiv
_atom_site_adp_type
_atom_site_occupancy
_atom_site_symmetry_multiplicity
_atom_site_calc_flag
_atom_site_refinement_flags
_atom_site_disorder_assembly
_atom_site_disorder_group
Ba1 Ba 0.0000 0.0000 0.2500 0.0217(4) Uani 1 3 d S . .
Ba2 Ba 0.3333 0.6667 0.2992(3) 0.0212(4) Uani 1 3 d S . .
Ba3 Ba 0.6667 0.3333 0.3321(3) 0.0234(4) Uani 1 3 d S . .
Ba4 Ba 0.32772(8) 0.01895(8) 0.3444(2) 0.0223(2) Uani 1 1 d . . .
Ba5 Ba 0.33170(9) 0.34941(9) 0.2182(3) 0.0343(3) Uani 1 1 d . . .
Ba6 Ba 0.21973(7) 0.08192(7) 0.0646(2) 0.0170(2) Uani 1 1 d . . .
Ba7 Ba 0.22744(7) 0.15245(8) 0.4086(3) 0.0183(2) Uani 1 1 d . . .
Ba8 Ba 0.18671(7) 0.43756(7) 0.1471(3) 0.0170(2) Uani 1 1 d . . .
Ba9 Ba 0.51879(7) 0.12439(7) 0.1409(2) 0.0189(2) Uani 1 1 d . . .
Ba10 Ba 0.52855(7) 0.42897(7) 0.4830(2) 0.0182(2) Uani 1 1 d . . .
Ba11 Ba 0.26440(7) 0.44939(7) 0.4887(3) 0.0193(2) Uani 1 1 d . . .
Mo1 Mo 0.10537(10) 0.22660(10) 0.2299(3) 0.0146(3) Uani 1 1 d . . .
Mo2 Mo 0.10958(10) 0.54967(10) 0.3184(3) 0.0163(3) Uani 1 1 d . . .
Mo3 Mo 0.44022(10) 0.23603(10) 0.3238(3) 0.0155(3) Uani 1 1 d . . .
N1 N 0.0124(12) 0.1534(11) 0.3254(14) 0.023(4) Uani 1 1 d . . .
N2 N 0.3920(11) 0.2718(11) 0.4451(15) 0.021(3) Uani 1 1 d . . .
N3 N 0.0707(9) 0.2742(10) 0.1026(16) 0.021(4) Uani 1 1 d . . .
N4 N 0.3555(11) 0.5239(12) 0.2185(18) 0.028(4) Uani 1 1 d . . .
N5 N 0.1875(10) 0.5271(11) 0.3968(16) 0.023(4) Uani 1 1 d . . .
N6 N 0.3607(11) 0.1631(11) 0.2041(17) 0.028(4) Uani 1 1 d . . .
N7 N 0.4218(11) 0.4812(10) 0.4481(14) 0.022(4) Uani 1 1 d . . .
N8 N 0.0359(11) 0.4589(11) 0.2120(19) 0.033(4) Uani 1 1 d . . .
N9 N 0.1842(9) 0.3128(10) 0.3393(16) 0.021(4) Uani 1 1 d . . .
N10 N 0.4844(13) 0.1756(13) 0.4003(18) 0.033(4) Uani 1 1 d . . .
N11 N 0.1538(14) 0.1724(15) 0.1520(18) 0.038(5) Uani 1 1 d . . .
N12 N 0.5252(12) 0.3260(12) 0.2358(15) 0.027(4) Uani 1 1 d . . .

loop_
_atom_site_aniso_label
_atom_site_aniso_U_11
_atom_site_aniso_U_22
_atom_site_aniso_U_33
_atom_site_aniso_U_23
_atom_site_aniso_U_13
_atom_site_aniso_U_12
Ba1 0.0178(6) 0.0178(6) 0.0295(12) 0.000 0.000 0.0089(3)
Ba2 0.0185(6) 0.0185(6) 0.0265(10) 0.000 0.000 0.0093(3)
Ba3 0.0217(6) 0.0217(6) 0.0268(11) 0.000 0.000 0.0108(3)
Ba4 0.0179(6) 0.0202(5) 0.0266(6) 0.0017(4) 0.0019(4) 0.0078(5)
Ba5 0.0284(7) 0.0253(7) 0.0513(9) 0.0034(6) 0.0072(6) 0.0149(6)
Ba6 0.0193(6) 0.0160(5) 0.0162(6) -0.0007(4) -0.0001(4) 0.0091(5)
Ba7 0.0189(6) 0.0200(6) 0.0162(6) 0.0002(4) -0.0003(4) 0.0100(5)
Ba8 0.0182(6) 0.0157(5) 0.0164(5) -0.0006(4) -0.0010(4) 0.0079(4)
Ba9 0.0200(6) 0.0214(6) 0.0160(5) 0.0002(4) 0.0008(4) 0.0109(5)
Ba10 0.0170(5) 0.0177(5) 0.0189(5) -0.0003(4) 0.0001(4) 0.0079(5)
Ba11 0.0195(6) 0.0206(6) 0.0178(5) -0.0006(4) -0.0023(4) 0.0100(5)
Mo1 0.0151(8) 0.0151(8) 0.0136(8) -0.0003(6) 0.0002(6) 0.0076(6)
Mo2 0.0152(8) 0.0161(8) 0.0179(8) 0.0024(6) 0.0001(6) 0.0081(6)
Mo3 0.0153(7) 0.0138(7) 0.0163(8) 0.0007(6) -0.0005(6) 0.0063(6)
N1 0.033(10) 0.029(9) 0.001(7) 0.005(6) 0.001(6) 0.011(8)
N2 0.023(9) 0.030(9) 0.015(8) 0.003(6) 0.004(6) 0.018(8)
N3 0.008(7) 0.021(9) 0.019(9) -0.005(7) 0.005(6) -0.005(7)
N4 0.024(9) 0.022(9) 0.035(10) -0.006(7) 0.000(7) 0.009(8)
N5 0.016(8) 0.031(9) 0.019(8) -0.002(7) 0.006(6) 0.009(7)
N6 0.014(8) 0.023(9) 0.037(10) -0.006(8) -0.006(7) 0.003(7)
N7 0.034(10) 0.026(9) 0.021(8) 0.016(7) 0.007(7) 0.026(8)
N8 0.022(9) 0.021(9) 0.057(12) 0.001(8) -0.013(8) 0.012(8)
N9 0.007(7) 0.024(9) 0.020(8) -0.006(7) 0.005(6) -0.001(6)
N10 0.044(12) 0.041(12) 0.026(9) -0.002(8) -0.003(8) 0.031(10)
N11 0.061(14) 0.072(16) 0.013(9) 0.004(9) 0.008(9) 0.056(14)
N12 0.034(10) 0.029(10) 0.011(8) -0.005(7) -0.002(7) 0.011(8)

loop_
_geom_bond_atom_site_label_1
_geom_bond_atom_site_label_2
_geom_bond_distance
_geom_bond_site_symmetry_2
_geom_bond_publ_flag
Ba1 N1 2.833(18) . ?
Ba1 N1 2.833(18) 3 ?
Ba1 N1 2.833(18) 2 ?
Ba1 N11 3.19(2) 2 ?
Ba1 N11 3.19(2) . ?
Ba1 N11 3.19(2) 3 ?
Ba1 Mo1 3.6278(19) 2 ?
Ba1 Mo1 3.6278(19) . ?
Ba1 Mo1 3.6278(19) 3 ?
Ba1 Ba6 4.0373(18) 3 ?
Ba1 Ba6 4.0373(18) 2 ?
Ba1 Ba6 4.0373(18) . ?
Ba2 N5 2.822(17) 3_565 ?
Ba2 N5 2.822(17) . ?
Ba2 N5 2.822(17) 2_665 ?
Ba2 N4 2.980(18) 3_565 ?
Ba2 N4 2.980(18) 2_665 ?
Ba2 N4 2.980(18) . ?
Ba2 Mo2 3.5803(18) 3_565 ?
Ba2 Mo2 3.5803(18) . ?
Ba2 Mo2 3.5803(18) 2_665 ?
Ba2 Ba8 4.0301(17) 3_565 ?
Ba2 Ba8 4.0302(17) . ?
Ba2 Ba8 4.0301(17) 2_665 ?
Ba3 N12 2.73(2) 2_655 ?
Ba3 N12 2.73(2) 3_665 ?
Ba3 N12 2.73(2) . ?
Ba3 N10 3.24(2) 2_655 ?
Ba3 N10 3.24(2) . ?
Ba3 N10 3.24(2) 3_665 ?
Ba3 Mo3 3.6294(19) 2_655 ?
Ba3 Mo3 3.6294(19) 3_665 ?
Ba3 Mo3 3.6294(19) . ?
Ba3 Ba9 3.9663(18) . ?
Ba3 Ba9 3.9663(18) 2_655 ?
Ba3 Ba9 3.9663(18) 3_665 ?
Ba4 N8 2.790(18) 3 ?
Ba4 N6 2.819(18) . ?
Ba4 N10 2.95(2) . ?
Ba4 N3 3.169(18) 4 ?
Ba4 N1 3.199(19) 3 ?
Ba4 N3 3.244(16) 3 ?
Ba4 Mo3 3.474(2) . ?
Ba4 Mo1 3.528(2) 3 ?
Ba4 Ba9 3.7183(18) . ?
Ba4 Ba6 3.8020(19) 6 ?
Ba4 Ba7 3.805(2) . ?
Ba4 Mo2 3.859(2) 3 ?
Ba5 N9 2.758(15) . ?
Ba5 N4 3.022(19) . ?
Ba5 N7 3.216(17) . ?
Ba5 N2 3.233(16) . ?
Ba5 N2 3.282(16) 4_554 ?
Ba5 N11 3.34(2) . ?
Ba5 Mo2 3.528(2) 2_665 ?
Ba5 Mo1 3.621(2) . ?
Ba5 Mo3 3.711(2) . ?
Ba5 Ba7 3.719(2) . ?
Ba5 Ba10 3.767(2) 4_554 ?
Ba5 Ba8 3.832(2) . ?
Ba6 N11 2.669(19) . ?
Ba6 N6 2.686(17) . ?
Ba6 N3 2.706(15) 3 ?
Ba6 N1 2.785(16) 4_554 ?
Ba6 N9 2.959(16) 4_554 ?
Ba6 N1 3.157(16) 3 ?
Ba6 Mo1 3.452(2) 3 ?
Ba6 Mo1 3.502(2) 4_554 ?
Ba6 Ba7 3.7854(19) . ?
Ba6 Ba4 3.8020(19) 6_554 ?
Ba6 Ba7 3.8343(19) 4_554 ?
Ba6 Ba11 3.9535(18) 4_554 ?
Ba7 N11 2.732(19) 4 ?
Ba7 N2 2.742(18) . ?
Ba7 N1 2.772(18) 3 ?
Ba7 N3 2.896(16) 4 ?
Ba7 N11 3.099(19) . ?
Ba7 N6 3.181(18) . ?
Ba7 Mo1 3.451(2) 4 ?
Ba7 Mo3 3.536(2) . ?
Ba7 Mo1 3.670(2) . ?
Ba8 N3 2.725(16) . ?
Ba8 N10 2.748(19) 4_554 ?
Ba8 N4 2.797(18) . ?
Ba8 N2 2.983(16) 4_554 ?
Ba8 N9 3.031(18) . ?
Ba8 N8 3.073(18) . ?
Ba8 N5 3.074(16) . ?
Ba8 Mo3 3.477(2) 4_554 ?
Ba8 Mo1 3.506(2) . ?
Ba8 Mo2 3.524(2) . ?
Ba8 Ba11 3.7969(19) . ?
Ba9 N12 2.669(19) 2_655 ?
Ba9 N8 2.681(17) 3 ?
Ba9 N5 2.765(16) 4_554 ?
Ba9 N7 2.824(17) 5_654 ?
Ba9 N10 3.029(18) . ?
Ba9 Mo2 3.435(2) 4_554 ?
Ba9 Mo3 3.598(2) . ?
Ba9 Ba11 3.7567(19) 4_554 ?
Ba9 Ba10 3.7736(19) 2_655 ?
Ba9 Ba11 3.9077(18) 5_654 ?
Ba10 N7 2.613(15) . ?
Ba10 N10 2.738(19) 3_665 ?
Ba10 N2 2.757(18) . ?
Ba10 N4 2.779(18) 4 ?
Ba10 N8 2.983(19) 6_665 ?
Ba10 N12 3.178(17) . ?
Ba10 Mo3 3.501(2) . ?
Ba10 Mo2 3.526(2) 6_665 ?
Ba10 Ba5 3.767(2) 4 ?
Ba10 Ba9 3.7736(19) 3_665 ?
Ba10 Mo2 3.784(2) 2_665 ?
Ba10 Ba8 3.9379(18) 6_665 ?
Ba11 N5 2.649(19) . ?
Ba11 N9 2.687(16) . ?
Ba11 N7 2.692(16) . ?
Ba11 N6 2.851(18) 4 ?
Ba11 N12 2.874(16) 4 ?
Ba11 N4 3.210(19) . ?
Ba11 Mo2 3.473(2) 2_665 ?
Ba11 Mo3 3.516(2) 4 ?
Ba11 Ba9 3.7567(19) 4 ?
Ba11 Ba9 3.9077(18) 5_665 ?
Mo1 N11 1.829(18) . ?
Mo1 N1 1.853(17) . ?
Mo1 N3 1.869(18) . ?
Mo1 N9 1.904(16) . ?
Mo1 Ba7 3.451(2) 4_554 ?
Mo1 Ba6 3.452(2) 2 ?
Mo1 Ba6 3.502(2) 4 ?
Mo1 Ba4 3.528(2) 2 ?
Mo2 N4 1.848(18) 3_565 ?
Mo2 N7 1.854(14) 3_565 ?
Mo2 N5 1.870(18) . ?
Mo2 N8 1.897(18) . ?
Mo2 Ba9 3.435(2) 4 ?
Mo2 Ba11 3.473(2) 3_565 ?
Mo2 Ba10 3.526(2) 6_564 ?
Mo2 Ba5 3.528(2) 3_565 ?
Mo2 Ba10 3.784(2) 3_565 ?
Mo2 Ba4 3.859(2) 2 ?
Mo3 N2 1.845(16) . ?
Mo3 N12 1.856(19) . ?
Mo3 N10 1.856(19) . ?
Mo3 N6 1.881(17) . ?
Mo3 Ba8 3.477(2) 4 ?
Mo3 Ba11 3.516(2) 4_554 ?
N1 Ba7 2.772(18) 2 ?
N1 Ba6 2.785(16) 4 ?
N1 Ba6 3.157(16) 2 ?
N1 Ba4 3.199(19) 2 ?
N2 Ba8 2.983(16) 4 ?
N2 Ba5 3.282(16) 4 ?
N3 Ba6 2.706(15) 2 ?
N3 Ba7 2.896(16) 4_554 ?
N3 Ba4 3.169(18) 4_554 ?
N3 Ba4 3.244(16) 2 ?
N4 Mo2 1.848(18) 2_665 ?
N4 Ba10 2.779(18) 4_554 ?
N5 Ba9 2.765(16) 4 ?
N6 Ba11 2.851(18) 4_554 ?
N7 Mo2 1.854(14) 2_665 ?
N7 Ba9 2.824(17) 5_665 ?
N8 Ba9 2.681(17) 2 ?
N8 Ba4 2.790(18) 2 ?
N8 Ba10 2.983(19) 6_564 ?
N9 Ba6 2.959(16) 4 ?
N10 Ba10 2.738(19) 2_655 ?
N10 Ba8 2.748(19) 4 ?
N11 Ba7 2.732(19) 4_554 ?
N12 Ba9 2.669(19) 3_665 ?
N12 Ba11 2.874(16) 4_554 ?
